data_1519056
loop_
_publ_author_name
'Xiqu Wang'
'Lumei Liu'
'Kent Ross'
'Allan J. Jacobson'

_publ_section_title
;
 Synthesis and crystal structures of yttrium sulfates Y(OH)(SO4), Y(SO4)F,
 YNi(OH)3(SO4)-II and Y2Cu(OH)3(SO4)2F.H2O
;
_journal_name_full 'Solid State Sciences'
_journal_page_first 109
_journal_page_last 118
_journal_volume 2
_journal_year 1998
_chemical_formula_sum 'Cu F H5 O12 S2 Y2'
_chemical_formula_weight 521.52
_space_group_IT_number 14
_symmetry_cell_setting monoclinic
_symmetry_Int_Tables_number 14
_symmetry_space_group_name_Hall '-P 2yn'
_symmetry_space_group_name_H-M 'P 1 21/n 1'
_cell_angle_alpha 90
_cell_angle_beta 97.092(1)
_cell_angle_gamma 90
_cell_formula_units_Z 4
_cell_length_a 11.6889(7)
_cell_length_b 6.8660(4)
_cell_length_c 12.5280(8)
_cell_volume 997.75(10)
_diffrn_ambient_temperature 293
_diffrn_radiation_probe x-ray
_diffrn_radiation_type MoK\a
_diffrn_radiation_wavelength 0.71073
_exptl_absorpt_coefficient_mu 14.15
_exptl_crystal_density_diffrn 3.472
_refine_ls_number_parameters 184
_refine_ls_number_reflns 2288
_refine_ls_R_factor_gt 0.0265
_refine_ls_wR_factor_gt 0.0686
_cod_data_source_file SSS-2000-2-109-118-4.cif
_cod_data_source_block Y2Cu(OH)3(SO4)2F-H2O
_cod_depositor_comments
;
H3 position dubious with Cu-H3 = 1.97 A
;
_cod_original_cell_volume 997.76(10)
_cod_original_sg_symbol_H-M 'P 21/n'
_cod_original_formula_sum 'H5 Cu F O12 S2 Y2'
_cod_database_code 1519056

loop_
_symmetry_equiv_pos_site_id
_symmetry_equiv_pos_as_xyz
1 x,y,z
2 1/2-x,1/2+y,1/2-z
3 -x,-y,-z
4 1/2+x,1/2-y,1/2+z

loop_
_atom_site_label
_atom_site_type_symbol
_atom_site_thermal_displace_type
_atom_site_fract_x
_atom_site_fract_y
_atom_site_fract_z
_atom_site_occupancy
_atom_site_U_iso_or_equiv
_atom_site_calc_flag
_atom_site_refinement_flags
_atom_site_disorder_assembly
_atom_site_disorder_group
Y1 Y Uiso 0.31690(10) 0.23950(10) 0.50610(10) 1.000 0.0060(10) . . . .
Y2 Y Uiso 0.49060(10) 0.24810(10) 0.80590(10) 1.000 0.0050(10) . . . .
Cu Cu Uiso 0.25380(10) -0.01080(10) 0.74880(10) 1.000 0.0080(10) . . . .
S1 S Uiso 0.52640(10) 0.26180(10) 1.09800(10) 1.000 0.0060(10) . . . .
S2 S Uiso 0.62920(10) 0.25850(10) 0.56360(10) 1.000 0.0070(10) . . . .
F F Uiso 0.1626(2) 0.2520(3) 0.3913(2) 1.000 0.0160(10) . . . .
O1 O Uiso 0.1540(3) 0.2188(5) 0.6045(2) 1.000 0.0200(10) . . . .
OW O Uiso 0.3573(3) 0.2276(5) 0.3181(2) 1.000 0.0230(10) . . . .
O2 O Uiso 0.4703(2) 0.2860(4) 0.9886(2) 1.000 0.0110(10) . . . .
O3 O Uiso 0.5140(2) 0.5880(4) 0.8309(2) 1.000 0.0110(10) . . . .
O4 O Uiso 0.5003(3) -0.0707(4) 0.8604(2) 1.000 0.0200(10) . . . .
O5 O Uiso 0.5151(3) 0.2527(4) 0.4975(2) 1.000 0.0160(10) . . . .
O6 O Uiso 0.6145(3) 0.2670(4) 0.6779(2) 1.000 0.0170(10) . . . .
O7 O Uiso 0.6959(3) 0.0866(4) 0.5414(2) 1.000 0.0150(10) . . . .
O8 O Uiso 0.6930(3) 0.4302(4) 0.5350(2) 1.000 0.0160(10) . . . .
O9 O Uiso 0.2916(2) 0.2396(4) 0.8253(2) 1.000 0.0080(10) . . . .
O10 O Uiso 0.3700(2) 0.4261(4) 0.6669(2) 1.000 0.0090(10) . . . .
O11 O Uiso 0.3801(2) 0.0527(4) 0.6668(2) 1.000 0.0090(10) . . . .
H1 H Uiso 0.284(5) 0.234(7) 0.883(4) 1.000 0.018(14) . . . .
H2 H Uiso 0.414(4) 0.523(8) 0.648(4) 1.000 0.024(14) . . . .
H3 H Uiso 0.388(6) -0.043(8) 0.670(5) 1.000 0.04(2) . . . .
H4 H Uiso 0.405(6) 0.289(10) 0.271(5) 1.000 0.06(2) . . . .
H5 H Uiso 0.299(6) 0.206(10) 0.268(6) 1.000 0.06(2) . . . .

loop_
_geom_angle_atom_site_label_1
_geom_angle_atom_site_label_2
_geom_angle_atom_site_label_3
_geom_angle
_geom_angle_site_symmetry_1
_geom_angle_site_symmetry_2
_geom_angle_site_symmetry_3
_geom_angle_publ_flag
F Y1 O1 72.21(10) . . . yes
F Y1 OW 66.92(11) . . . yes
F Y1 O5 135.88(11) . . . yes
F Y1 O10 130.04(9) . . . yes
F Y1 O11 135.73(10) . . . yes
F Y1 O7 81.12(10) . . 3_656 yes
F Y1 O8 78.44(10) . . 3_666 yes
O1 Y1 OW 138.51(12) . . . yes
O1 Y1 O5 151.89(11) . . . yes
O1 Y1 O10 74.92(10) . . . yes
O1 Y1 O11 73.83(10) . . . yes
O1 Y1 O7 92.56(12) . . 3_656 yes
O1 Y1 O8 98.67(12) . . 3_666 yes
OW Y1 O5 69.40(11) . . . yes
OW Y1 O10 139.46(11) . . . yes
OW Y1 O11 134.65(11) . . . yes
OW Y1 O7 74.69(11) . . 3_656 yes
OW Y1 O8 80.25(11) . . 3_666 yes
O5 Y1 O10 82.12(9) . . . yes
O5 Y1 O11 81.75(9) . . . yes
O5 Y1 O7 93.36(12) . . 3_656 yes
O5 Y1 O8 88.54(11) . . 3_666 yes
O10 Y1 O11 64.23(10) . . . yes
O7 Y1 O10 137.08(10) 3_656 . . yes
O8 Y1 O10 70.51(9) 3_666 . . yes
O7 Y1 O11 72.87(9) 3_656 . . yes
O8 Y1 O11 134.56(10) 3_666 . . yes
O7 Y1 O8 152.35(11) 3_656 . 3_666 yes
Cu Y2 O2 95.07(7) . . . yes
Cu Y2 O3 129.91(7) . . . yes
Cu Y2 O4 63.80(9) . . . yes
Cu Y2 O6 117.72(9) . . . yes
Cu Y2 O9 36.81(7) . . . yes
Cu Y2 O10 73.63(7) . . . yes
Cu Y2 O11 36.01(6) . . . yes
Cu Y2 Cu 62.79(3) . . 2_556 yes
Cu Y2 F 144.52(7) . . 4_555 yes
O2 Y2 O3 77.60(9) . . . yes
O2 Y2 O4 79.77(10) . . . yes
O2 Y2 O6 145.60(11) . . . yes
O2 Y2 O9 71.55(9) . . . yes
O2 Y2 O10 121.60(10) . . . yes
O2 Y2 O11 130.55(10) . . . yes
Cu Y2 O2 87.58(7) 2_556 . . yes
F Y2 O2 73.52(9) 4_555 . . yes
O3 Y2 O4 154.43(11) . . . yes
O3 Y2 O6 87.94(10) . . . yes
O3 Y2 O9 96.29(9) . . . yes
O3 Y2 O10 69.28(9) . . . yes
O3 Y2 O11 132.80(10) . . . yes
Cu Y2 O3 67.40(6) 2_556 . . yes
F Y2 O3 81.33(9) 4_555 . . yes
O4 Y2 O6 104.48(11) . . . yes
O4 Y2 O9 87.65(11) . . . yes
O4 Y2 O10 134.17(11) . . . yes
O4 Y2 O11 71.93(10) . . . yes
Cu Y2 O4 123.42(10) 2_556 . . yes
F Y2 O4 80.98(11) 4_555 . . yes
O6 Y2 O9 141.81(11) . . . yes
O6 Y2 O10 80.27(10) . . . yes
O6 Y2 O11 81.72(10) . . . yes
Cu Y2 O6 115.58(9) 2_556 . . yes
F Y2 O6 73.53(11) 4_555 . . yes
O9 Y2 O10 66.17(9) . . . yes
O9 Y2 O11 67.65(9) . . . yes
Cu Y2 O9 36.66(7) 2_556 . . yes
F Y2 O9 144.65(11) 4_555 . . yes
O10 Y2 O11 63.61(9) . . . yes
Cu Y2 O10 35.73(6) 2_556 . . yes
F Y2 O10 141.07(9) 4_555 . . yes
Cu Y2 O11 76.06(7) 2_556 . . yes
F Y2 O11 137.13(9) 4_555 . . yes
Cu Y2 F 146.40(7) 2_556 . 4_555 yes
Y2 Cu O1 96.79(8) . . . yes
Y2 Cu O9 45.47(7) . . . yes
Y2 Cu O11 47.37(8) . . . yes
Y2 Cu Y2 177.29(4) . . 2_546 yes
Y2 Cu O1 88.26(8) . . 2_546 yes
Y2 Cu O9 137.30(9) . . 2_546 yes
Y2 Cu O10 131.67(9) . . 2_546 yes
O1 Cu O9 82.14(10) . . . yes
O1 Cu O11 78.43(11) . . . yes
Y2 Cu O1 81.68(9) 2_546 . . yes
O1 Cu O1 174.75(11) . . 2_546 yes
O1 Cu O9 97.38(11) . . 2_546 yes
O1 Cu O10 102.44(12) . . 2_546 yes
O9 Cu O11 85.59(11) . . . yes
Y2 Cu O9 131.92(9) 2_546 . . yes
O1 Cu O9 102.52(11) 2_546 . . yes
O9 Cu O9 177.20(12) . . 2_546 yes
O9 Cu O10 93.83(12) . . 2_546 yes
Y2 Cu O11 134.06(9) 2_546 . . yes
O1 Cu O11 104.15(11) 2_546 . . yes
O9 Cu O11 97.04(12) 2_546 . . yes
O10 Cu O11 178.88(13) 2_546 . . yes
Y2 Cu O1 93.33(8) 2_546 . 2_546 yes
Y2 Cu O9 45.31(7) 2_546 . 2_546 yes
Y2 Cu O10 46.93(8) 2_546 . 2_546 yes
O1 Cu O9 77.84(10) 2_546 . 2_546 yes
O1 Cu O10 75.04(11) 2_546 . 2_546 yes
O9 Cu O10 83.56(11) 2_546 . 2_546 yes
O11 Cu H3 19.5(16) . . . no
Y2 Cu H3 124.3(18) 2_546 . . no
O1 Cu H3 89.3(18) 2_546 . . no
O9 Cu H3 81.5(17) 2_546 . . no
Y2 Cu H3 57.9(17) . . . no
O1 Cu H3 92.1(18) . . . no
O9 Cu H3 101.3(17) . . . no
O10 Cu H3 160.4(16) 2_546 . . no
O2 S1 O4 110.36(16) . . 3_657 yes
O1 S1 O2 111.92(16) 4_555 . . yes
O3 S1 O4 108.29(17) 3_667 . 3_657 yes
O2 S1 O3 110.36(15) . . 3_667 yes
O1 S1 O4 108.5(2) 4_555 . 3_657 yes
O1 S1 O3 107.28(16) 4_555 . 3_667 yes
O7 S2 O8 107.72(19) . . . yes
O5 S2 O6 109.97(19) . . . yes
O5 S2 O7 109.69(17) . . . yes
O5 S2 O8 109.62(17) . . . yes
O6 S2 O7 110.39(17) . . . yes
O6 S2 O8 109.41(16) . . . yes
Y1 F Y2 167.98(14) . . 4_454 yes
Y1 O1 Cu 91.90(12) . . 2_556 yes
Y1 O1 S1 145.11(16) . . 4_454 yes
Cu O1 Cu 80.61(8) . . 2_556 yes
Cu O1 S1 117.27(17) . . 4_454 yes
Cu O1 S1 106.53(16) 2_556 . 4_454 yes
Y1 O1 Cu 94.46(12) . . . yes
Y2 O2 S1 145.02(16) . . . yes
Y2 O3 S1 136.70(15) . . 3_667 yes
Y2 O4 S1 163.8(2) . . 3_657 yes
Y1 O5 S2 143.67(17) . . . yes
Y2 O6 S2 147.4(2) . . . yes
Y1 O7 S2 144.2(2) 3_656 . . yes
Y1 O8 S2 145.8(2) 3_666 . . yes
Y2 O9 Cu 97.71(11) . . . yes
Cu O9 Cu 119.25(13) . . 2_556 yes
Y2 O9 Cu 98.03(11) . . 2_556 yes
Y1 O10 Cu 116.23(12) . . 2_556 yes
Y2 O10 Cu 97.34(11) . . 2_556 yes
Y1 O10 Y2 113.54(11) . . . yes
Y1 O11 Cu 112.52(11) . . . yes
Y2 O11 Cu 96.62(11) . . . yes
Y1 O11 Y2 112.49(11) . . . yes
Y1 OW H4 140(4) . . . no
Y1 OW H5 118(5) . . . no
H4 OW H5 95(6) . . . no
Y2 O9 H1 110(5) . . . no
Cu O9 H1 112(4) . . . no
Cu O9 H1 116(4) 2_556 . . no
Y1 O10 H2 106(3) . . . no
Y2 O10 H2 105(3) . . . no
Cu O10 H2 118(3) 2_556 . . no
Y1 O11 H3 127(5) . . . no
Y2 O11 H3 116(6) . . . no
Cu O11 H3 82(6) . . . no

loop_
_geom_bond_atom_site_label_1
_geom_bond_atom_site_label_2
_geom_bond_distance
_geom_bond_site_symmetry_1
_geom_bond_site_symmetry_2
_geom_bond_publ_flag
Y1 F 2.165(3) . . yes
Y1 O1 2.397(3) . . yes
Y1 OW 2.460(3) . . yes
Y1 O5 2.334(4) . . yes
Y1 O10 2.403(3) . . yes
Y1 O11 2.424(3) . . yes
Y1 O7 2.317(3) . 3_656 yes
Y1 O8 2.325(3) . 3_666 yes
Y2 Cu 3.2930(15) . . yes
Y2 O2 2.345(3) . . yes
Y2 O3 2.366(3) . . yes
Y2 O4 2.292(3) . . yes
Y2 O6 2.293(3) . . yes
Y2 O9 2.369(3) . . yes
Y2 O10 2.431(3) . . yes
Y2 O11 2.439(3) . . yes
Y2 Cu 3.2996(15) . 2_556 yes
Y2 F 2.158(3) . 4_555 yes
Cu O1 2.568(3) . . yes
Cu O9 1.991(3) . . yes
Cu O11 1.949(3) . . yes
Cu O1 2.738(3) . 2_546 yes
Cu O9 1.990(3) . 2_546 yes
Cu O10 1.943(3) . 2_546 yes
Cu H3 1.97(7) . . no
S1 O2 1.454(3) . . yes
S1 O3 1.478(3) . 3_667 yes
S1 O1 1.490(4) . 4_555 yes
S1 O4 1.460(3) . 3_657 yes
S2 O5 1.481(3) . . yes
S2 O7 1.460(3) . . yes
S2 O8 1.463(3) . . yes
S2 O6 1.464(3) . . yes
OW H4 0.96(7) . . no
OW H5 0.88(7) . . no
O9 H1 0.74(5) . . no
O10 H2 0.89(5) . . no
O11 H3 0.66(6) . . no

loop_
_geom_hbond_atom_site_label_D
_geom_hbond_atom_site_label_H
_geom_hbond_atom_site_label_A
_geom_hbond_distance_DH
_geom_hbond_distance_HA
_geom_hbond_distance_DA
_geom_hbond_angle_DHA
_geom_hbond_site_symmetry_A
_geom_hbond_publ_flag
O9 H1 O2 0.74(5) 2.43(6) 2.756(3) 108(5) . yes
O9 H1 O8 0.74(5) 2.56(5) 3.215(4) 150(5) 4_455 yes
O10 H2 O5 0.89(5) 2.60(5) 3.405(4) 151(4) 3_666 yes
OW H4 O3 0.96(7) 1.88(7) 2.836(4) 175(6) 3_666 yes
OW H4 O4 0.96(7) 2.58(7) 3.139(4) 118(5) 3_656 yes
OW H5 O6 0.88(7) 2.32(7) 3.148(5) 158(6) 4_454 yes

loop_
_geom_torsion_atom_site_label_1
_geom_torsion_atom_site_label_2
_geom_torsion_atom_site_label_3
_geom_torsion_atom_site_label_4
_geom_torsion
_geom_torsion_site_symmetry_1
_geom_torsion_site_symmetry_2
_geom_torsion_site_symmetry_3
_geom_torsion_site_symmetry_4
_geom_torsion_publ_flag
F Y1 O1 Cu 145.73(12) . . . . no
F Y1 O1 Cu -133.55(11) . . . 2_556 no
F Y1 O1 S1 -10.5(3) . . . 4_454 no
OW Y1 O1 Cu 135.51(14) . . . . no
OW Y1 O1 Cu -143.77(14) . . . 2_556 no
OW Y1 O1 S1 -20.7(5) . . . 4_454 no
O5 Y1 O1 Cu -36.1(3) . . . . no
O5 Y1 O1 Cu 44.6(3) . . . 2_556 no
O5 Y1 O1 S1 167.7(3) . . . 4_454 no
O10 Y1 O1 Cu -72.44(10) . . . . no
O10 Y1 O1 Cu 8.28(9) . . . 2_556 no
O10 Y1 O1 S1 131.3(4) . . . 4_454 no
O11 Y1 O1 Cu -5.44(9) . . . . no
O11 Y1 O1 Cu 75.29(9) . . . 2_556 no
O11 Y1 O1 S1 -161.7(4) . . . 4_454 no
O7 Y1 O1 Cu 65.90(11) 3_656 . . . no
O7 Y1 O1 Cu 146.63(10) 3_656 . . 2_556 no
O7 Y1 O1 S1 -90.3(4) 3_656 . . 4_454 no
O8 Y1 O1 Cu -139.44(11) 3_666 . . . no
O8 Y1 O1 Cu -58.72(11) 3_666 . . 2_556 no
O8 Y1 O1 S1 64.3(4) 3_666 . . 4_454 no
F Y1 O5 S2 174.9(2) . . . . no
O1 Y1 O5 S2 -2.6(4) . . . . no
OW Y1 O5 S2 -176.7(3) . . . . no
O10 Y1 O5 S2 32.7(3) . . . . no
O11 Y1 O5 S2 -32.3(3) . . . . no
O7 Y1 O5 S2 -104.4(3) 3_656 . . . no
O8 Y1 O5 S2 103.2(3) 3_666 . . . no
F Y1 O10 Y2 148.87(11) . . . . no
F Y1 O10 Cu 37.2(2) . . . 2_556 no
O1 Y1 O10 Y2 98.64(13) . . . . no
O1 Y1 O10 Cu -13.08(14) . . . 2_556 no
OW Y1 O10 Y2 -109.90(17) . . . . no
OW Y1 O10 Cu 138.39(16) . . . 2_556 no
O5 Y1 O10 Y2 -65.00(11) . . . . no
O5 Y1 O10 Cu -176.71(15) . . . 2_556 no
O11 Y1 O10 Y2 19.60(10) . . . . no
O11 Y1 O10 Cu -92.11(14) . . . 2_556 no
O7 Y1 O10 Y2 21.5(2) 3_656 . . . no
O7 Y1 O10 Cu -90.3(2) 3_656 . . 2_556 no
O8 Y1 O10 Y2 -156.24(14) 3_666 . . . no
O8 Y1 O10 Cu 92.05(16) 3_666 . . 2_556 no
F Y1 O11 Y2 -141.26(12) . . . . no
F Y1 O11 Cu -33.4(2) . . . . no
O1 Y1 O11 Y2 -100.12(13) . . . . no
O1 Y1 O11 Cu 7.74(13) . . . . no
OW Y1 O11 Y2 115.81(15) . . . . no
OW Y1 O11 Cu -136.33(15) . . . . no
O5 Y1 O11 Y2 65.82(11) . . . . no
O5 Y1 O11 Cu 173.68(14) . . . . no
O10 Y1 O11 Y2 -19.37(10) . . . . no
O10 Y1 O11 Cu 88.49(13) . . . . no
O7 Y1 O11 Y2 161.95(14) 3_656 . . . no
O7 Y1 O11 Cu -90.19(15) 3_656 . . . no
O8 Y1 O11 Y2 -13.9(2) 3_666 . . . no
O8 Y1 O11 Cu 94.00(18) 3_666 . . . no
F Y1 O7 S2 141.4(3) . . 3_656 3_656 no
O1 Y1 O7 S2 -147.1(3) . . 3_656 3_656 no
OW Y1 O7 S2 73.0(3) . . 3_656 3_656 no
O5 Y1 O7 S2 5.4(3) . . 3_656 3_656 no
O10 Y1 O7 S2 -76.6(3) . . 3_656 3_656 no
O11 Y1 O7 S2 -74.9(3) . . 3_656 3_656 no
F Y1 O8 S2 -133.5(3) . . 3_666 3_666 no
O1 Y1 O8 S2 156.8(3) . . 3_666 3_666 no
OW Y1 O8 S2 -65.3(3) . . 3_666 3_666 no
O5 Y1 O8 S2 4.1(3) . . 3_666 3_666 no
O10 Y1 O8 S2 86.2(3) . . 3_666 3_666 no
O11 Y1 O8 S2 81.0(3) . . 3_666 3_666 no
O2 Y2 Cu O1 121.50(10) . . . . no
O2 Y2 Cu O9 49.57(13) . . . . no
O2 Y2 Cu O11 -171.09(13) . . . . no
O2 Y2 Cu O1 -59.96(10) . . . 2_546 no
O2 Y2 Cu O9 -129.85(15) . . . 2_546 no
O2 Y2 Cu O10 8.15(14) . . . 2_546 no
O3 Y2 Cu O1 43.44(13) . . . . no
O3 Y2 Cu O9 -28.50(14) . . . . no
O3 Y2 Cu O11 110.85(15) . . . . no
O3 Y2 Cu O1 -138.02(12) . . . 2_546 no
O3 Y2 Cu O9 152.09(15) . . . 2_546 no
O3 Y2 Cu O10 -69.92(16) . . . 2_546 no
O4 Y2 Cu O1 -162.53(11) . . . . no
O4 Y2 Cu O9 125.54(14) . . . . no
O4 Y2 Cu O11 -95.11(13) . . . . no
O4 Y2 Cu O1 16.02(10) . . . 2_546 no
O4 Y2 Cu O9 -53.88(15) . . . 2_546 no
O4 Y2 Cu O10 84.12(14) . . . 2_546 no
O6 Y2 Cu O1 -69.30(11) . . . . no
O6 Y2 Cu O9 -141.23(14) . . . . no
O6 Y2 Cu O11 -1.88(14) . . . . no
O6 Y2 Cu O1 109.25(11) . . . 2_546 no
O6 Y2 Cu O9 39.35(16) . . . 2_546 no
O6 Y2 Cu O10 177.35(14) . . . 2_546 no
O9 Y2 Cu O1 71.93(13) . . . . no
O9 Y2 Cu O11 139.35(16) . . . . no
O9 Y2 Cu O1 -109.52(13) . . . 2_546 no
O9 Y2 Cu O9 -179.42(18) . . . 2_546 no
O9 Y2 Cu O10 -41.42(15) . . . 2_546 no
O10 Y2 Cu O1 0.00(11) . . . . no
O10 Y2 Cu O9 -71.92(12) . . . . no
O10 Y2 Cu O11 67.43(13) . . . . no
O10 Y2 Cu O1 178.56(10) . . . 2_546 no
O10 Y2 Cu O9 108.67(15) . . . 2_546 no
O10 Y2 Cu O10 -113.34(13) . . . 2_546 no
O11 Y2 Cu O1 -67.42(13) . . . . no
O11 Y2 Cu O9 -139.35(16) . . . . no
O11 Y2 Cu O1 111.13(13) . . . 2_546 no
O11 Y2 Cu O9 41.23(16) . . . 2_546 no
O11 Y2 Cu O10 179.23(16) . . . 2_546 no
Cu Y2 Cu O1 36.86(8) 2_556 . . . no
Cu Y2 Cu O9 -35.08(11) 2_556 . . . no
Cu Y2 Cu O11 104.27(11) 2_556 . . . no
Cu Y2 Cu O1 -144.60(8) 2_556 . . 2_546 no
Cu Y2 Cu O9 145.50(14) 2_556 . . 2_546 no
Cu Y2 Cu O10 -76.50(12) 2_556 . . 2_546 no
F Y2 Cu O1 -169.98(15) 4_555 . . . no
F Y2 Cu O9 118.09(18) 4_555 . . . no
F Y2 Cu O11 -102.56(18) 4_555 . . . no
F Y2 Cu O1 8.56(16) 4_555 . . 2_546 no
F Y2 Cu O9 -61.3(2) 4_555 . . 2_546 no
F Y2 Cu O10 76.67(18) 4_555 . . 2_546 no
Cu Y2 O2 S1 126.5(3) . . . . no
O3 Y2 O2 S1 -103.7(3) . . . . no
O4 Y2 O2 S1 64.3(3) . . . . no
O6 Y2 O2 S1 -36.4(4) . . . . no
O9 Y2 O2 S1 155.3(3) . . . . no
O10 Y2 O2 S1 -159.6(3) . . . . no
O11 Y2 O2 S1 119.6(3) . . . . no
Cu Y2 O2 S1 -171.1(3) 2_556 . . . no
F Y2 O2 S1 -19.2(3) 4_555 . . . no
Cu Y2 O3 S1 57.6(3) . . . 3_667 no
O2 Y2 O3 S1 -28.6(2) . . . 3_667 no
O4 Y2 O3 S1 -56.9(4) . . . 3_667 no
O6 Y2 O3 S1 -177.2(2) . . . 3_667 no
O9 Y2 O3 S1 40.9(2) . . . 3_667 no
O10 Y2 O3 S1 102.4(2) . . . 3_667 no
O11 Y2 O3 S1 106.1(2) . . . 3_667 no
Cu Y2 O3 S1 64.0(2) 2_556 . . 3_667 no
F Y2 O3 S1 -103.5(2) 4_555 . . 3_667 no
Cu Y2 O6 S2 26.2(4) . . . . no
O2 Y2 O6 S2 -173.1(2) . . . . no
O3 Y2 O6 S2 -108.8(3) . . . . no
O4 Y2 O6 S2 93.9(3) . . . . no
O9 Y2 O6 S2 -11.2(4) . . . . no
O10 Y2 O6 S2 -39.4(3) . . . . no
O11 Y2 O6 S2 25.1(3) . . . . no
Cu Y2 O6 S2 -45.1(3) 2_556 . . . no
F Y2 O6 S2 169.7(3) 4_555 . . . no
Cu Y2 O9 Cu -121.13(15) . . . 2_556 no
O2 Y2 O9 Cu -126.94(13) . . . . no
O2 Y2 O9 Cu 111.93(12) . . . 2_556 no
O3 Y2 O9 Cu 158.40(11) . . . . no
O3 Y2 O9 Cu 37.26(12) . . . 2_556 no
O4 Y2 O9 Cu -46.95(11) . . . . no
O4 Y2 O9 Cu -168.08(11) . . . 2_556 no
O6 Y2 O9 Cu 63.71(19) . . . . no
O6 Y2 O9 Cu -57.43(19) . . . 2_556 no
O10 Y2 O9 Cu 94.36(12) . . . . no
O10 Y2 O9 Cu -26.77(10) . . . 2_556 no
O11 Y2 O9 Cu 24.47(10) . . . . no
O11 Y2 O9 Cu -96.67(12) . . . 2_556 no
Cu Y2 O9 Cu 121.13(15) 2_556 . . . no
F Y2 O9 Cu -117.73(14) 4_555 . . . no
F Y2 O9 Cu 121.14(14) 4_555 . . 2_556 no
Cu Y2 O10 Y1 -56.89(9) . . . . no
Cu Y2 O10 Cu 65.93(9) . . . 2_556 no
O2 Y2 O10 Y1 -142.73(11) . . . . no
O2 Y2 O10 Cu -19.90(15) . . . 2_556 no
O3 Y2 O10 Y1 157.42(13) . . . . no
O3 Y2 O10 Cu -79.75(11) . . . 2_556 no
O4 Y2 O10 Y1 -34.86(19) . . . . no
O4 Y2 O10 Cu 87.97(17) . . . 2_556 no
O6 Y2 O10 Y1 65.94(12) . . . . no
O6 Y2 O10 Cu -171.24(12) . . . 2_556 no
O9 Y2 O10 Y1 -95.41(12) . . . . no
O9 Y2 O10 Cu 27.42(10) . . . 2_556 no
O11 Y2 O10 Y1 -19.59(10) . . . . no
O11 Y2 O10 Cu 103.24(12) . . . 2_556 no
Cu Y2 O10 Y1 -122.83(16) 2_556 . . . no
F Y2 O10 Y1 113.87(16) 4_555 . . . no
F Y2 O10 Cu -123.30(15) 4_555 . . 2_556 no
Cu Y2 O11 Y1 117.74(15) . . . . no
O2 Y2 O11 Y1 129.46(12) . . . . no
O2 Y2 O11 Cu 11.72(17) . . . . no
O3 Y2 O11 Y1 15.43(18) . . . . no
O3 Y2 O11 Cu -102.30(14) . . . . no
O4 Y2 O11 Y1 -172.21(14) . . . . no
O4 Y2 O11 Cu 70.06(12) . . . . no
O6 Y2 O11 Y1 -63.95(12) . . . . no
O6 Y2 O11 Cu 178.32(12) . . . . no
O9 Y2 O11 Y1 92.77(12) . . . . no
O9 Y2 O11 Cu -24.97(10) . . . . no
O10 Y2 O11 Y1 19.25(10) . . . . no
O10 Y2 O11 Cu -98.48(12) . . . . no
Cu Y2 O11 Y1 55.11(9) 2_556 . . . no
Cu Y2 O11 Cu -62.63(9) 2_556 . . . no
F Y2 O11 Y1 -118.65(14) 4_555 . . . no
F Y2 O11 Cu 123.62(13) 4_555 . . . no
Cu Y2 Cu O1 -34.02(7) . . 2_556 . no
Cu Y2 Cu O9 35.22(11) . . 2_556 . no
Cu Y2 Cu O10 -99.91(11) . . 2_556 . no
Cu Y2 Cu O1 144.32(8) . . 2_556 2_556 no
Cu Y2 Cu O9 -144.15(12) . . 2_556 2_556 no
Cu Y2 Cu O11 79.38(12) . . 2_556 2_556 no
O2 Y2 Cu O1 -130.98(10) . . 2_556 . no
O2 Y2 Cu O9 -61.74(13) . . 2_556 . no
O2 Y2 Cu O10 163.13(13) . . 2_556 . no
O2 Y2 Cu O1 47.36(10) . . 2_556 2_556 no
O2 Y2 Cu O9 118.89(14) . . 2_556 2_556 no
O2 Y2 Cu O11 -17.58(14) . . 2_556 2_556 no
O3 Y2 Cu O1 151.45(10) . . 2_556 . no
O3 Y2 Cu O9 -139.31(13) . . 2_556 . no
O3 Y2 Cu O10 85.56(13) . . 2_556 . no
O3 Y2 Cu O1 -30.21(10) . . 2_556 2_556 no
O3 Y2 Cu O9 41.31(14) . . 2_556 2_556 no
O3 Y2 Cu O11 -95.16(14) . . 2_556 2_556 no
O4 Y2 Cu O1 -54.92(12) . . 2_556 . no
O4 Y2 Cu O9 14.32(14) . . 2_556 . no
O4 Y2 Cu O10 -120.81(14) . . 2_556 . no
O4 Y2 Cu O1 123.42(12) . . 2_556 2_556 no
O4 Y2 Cu O9 -165.06(14) . . 2_556 2_556 no
O4 Y2 Cu O11 58.48(16) . . 2_556 2_556 no
O6 Y2 Cu O1 75.47(11) . . 2_556 . no
O6 Y2 Cu O9 144.72(14) . . 2_556 . no
O6 Y2 Cu O10 9.59(14) . . 2_556 . no
O6 Y2 Cu O1 -106.18(11) . . 2_556 2_556 no
O6 Y2 Cu O9 -34.66(15) . . 2_556 2_556 no
O6 Y2 Cu O11 -171.13(14) . . 2_556 2_556 no
O9 Y2 Cu O1 -69.24(12) . . 2_556 . no
O9 Y2 Cu O10 -135.13(16) . . 2_556 . no
O9 Y2 Cu O1 109.10(13) . . 2_556 2_556 no
O9 Y2 Cu O9 -179.38(17) . . 2_556 2_556 no
O9 Y2 Cu O11 44.16(16) . . 2_556 2_556 no
O10 Y2 Cu O1 65.89(13) . . 2_556 . no
O10 Y2 Cu O9 135.13(16) . . 2_556 . no
O10 Y2 Cu O1 -115.77(13) . . 2_556 2_556 no
O10 Y2 Cu O9 -44.25(16) . . 2_556 2_556 no
O10 Y2 Cu O11 179.29(17) . . 2_556 2_556 no
O11 Y2 Cu O1 1.93(9) . . 2_556 . no
O11 Y2 Cu O9 71.18(12) . . 2_556 . no
O11 Y2 Cu O10 -63.96(13) . . 2_556 . no
O11 Y2 Cu O1 -179.72(10) . . 2_556 2_556 no
O11 Y2 Cu O9 -108.20(13) . . 2_556 2_556 no
O11 Y2 Cu O11 115.33(14) . . 2_556 2_556 no
F Y2 Cu O1 174.24(16) 4_555 . 2_556 . no
F Y2 Cu O9 -116.51(19) 4_555 . 2_556 . no
F Y2 Cu O10 108.36(18) 4_555 . 2_556 . no
Y2 Cu O1 Y1 50.53(9) . . . . no
Y2 Cu O1 Cu -40.66(7) . . . 2_556 no
Y2 Cu O1 S1 -144.50(17) . . . 4_454 no
O9 Cu O1 Y1 93.71(12) . . . . no
O9 Cu O1 Cu 2.51(9) . . . 2_556 no
O9 Cu O1 S1 -101.33(19) . . . 4_454 no
O11 Cu O1 Y1 6.63(11) . . . . no
O11 Cu O1 Cu -84.56(11) . . . 2_556 no
O11 Cu O1 S1 171.6(2) . . . 4_454 no
Y2 Cu O1 Y1 -131.73(9) 2_546 . . . no
Y2 Cu O1 Cu 137.08(8) 2_546 . . 2_556 no
Y2 Cu O1 S1 33.24(17) 2_546 . . 4_454 no
O9 Cu O1 Y1 -89.08(12) 2_546 . . . no
O9 Cu O1 Cu 179.72(10) 2_546 . . 2_556 no
O9 Cu O1 S1 75.89(19) 2_546 . . 4_454 no
O10 Cu O1 Y1 -174.08(11) 2_546 . . . no
O10 Cu O1 Cu 94.73(11) 2_546 . . 2_556 no
O10 Cu O1 S1 -9.1(2) 2_546 . . 4_454 no
Y2 Cu O9 Cu 103.73(16) . . . 2_556 no
O1 Cu O9 Y2 -107.64(11) . . . . no
O1 Cu O9 Cu -3.91(14) . . . 2_556 no
O11 Cu O9 Y2 -28.73(11) . . . . no
O11 Cu O9 Cu 75.00(15) . . . 2_556 no
Y2 Cu O9 Y2 -178.97(6) 2_546 . . . no
Y2 Cu O9 Cu -75.24(17) 2_546 . . 2_556 no
O1 Cu O9 Y2 74.80(12) 2_546 . . . no
O1 Cu O9 Cu 178.53(13) 2_546 . . 2_556 no
O10 Cu O9 Y2 150.31(11) 2_546 . . . no
O10 Cu O9 Cu -105.96(15) 2_546 . . 2_556 no
Y2 Cu O11 Y1 -117.71(16) . . . . no
O1 Cu O11 Y1 -7.08(12) . . . . no
O1 Cu O11 Y2 110.63(11) . . . . no
O9 Cu O11 Y1 -89.95(13) . . . . no
O9 Cu O11 Y2 27.76(11) . . . . no
Y2 Cu O11 Y1 59.12(17) 2_546 . . . no
Y2 Cu O11 Y2 176.83(5) 2_546 . . . no
O1 Cu O11 Y1 168.24(11) 2_546 . . . no
O1 Cu O11 Y2 -74.06(11) 2_546 . . . no
O9 Cu O11 Y1 89.06(13) 2_546 . . . no
O9 Cu O11 Y2 -153.23(10) 2_546 . . . no
Y2 Cu O1 Y1 123.89(9) . . 2_546 2_546 no
Y2 Cu O1 Cu -141.90(8) . . 2_546 2_546 no
Y2 Cu O1 S1 -26.09(15) . . 2_546 3_657 no
O9 Cu O1 Y1 80.40(12) . . 2_546 2_546 no
O9 Cu O1 Cu 174.61(10) . . 2_546 2_546 no
O9 Cu O1 S1 -69.59(17) . . 2_546 3_657 no
O11 Cu O1 Y1 168.95(11) . . 2_546 2_546 no
O11 Cu O1 Cu -96.84(11) . . 2_546 2_546 no
O11 Cu O1 S1 18.96(18) . . 2_546 3_657 no
Y2 Cu O9 Y2 -178.96(7) . . 2_546 2_546 no
Y2 Cu O9 Cu 77.49(18) . . 2_546 2_546 no
O1 Cu O9 Y2 -70.53(12) . . 2_546 2_546 no
O1 Cu O9 Cu -174.08(14) . . 2_546 2_546 no
O11 Cu O9 Y2 -149.71(11) . . 2_546 2_546 no
O11 Cu O9 Cu 106.74(15) . . 2_546 2_546 no
Y2 Cu O10 Y1 -62.32(17) . . 2_546 2_546 no
Y2 Cu O10 Y2 176.86(5) . . 2_546 2_546 no
O1 Cu O10 Y1 -173.32(12) . . 2_546 2_546 no
O1 Cu O10 Y2 65.86(11) . . 2_546 2_546 no
O9 Cu O10 Y1 -90.53(14) . . 2_546 2_546 no
O9 Cu O10 Y2 148.65(11) . . 2_546 2_546 no
O4 S1 O2 Y2 -91.7(3) 3_657 . . . no
O3 S1 O2 Y2 148.7(3) 3_667 . . . no
O1 S1 O2 Y2 29.3(3) 4_555 . . . no
O2 S1 O3 Y2 -71.0(2) . . 3_667 3_667 no
O2 S1 O1 Cu -141.74(14) . . 4_555 3_657 no
O2 S1 O1 Y1 -22.7(4) . . 4_555 4_555 no
O2 S1 O1 Cu 130.47(16) . . 4_555 4_555 no
O6 S2 O5 Y1 -3.5(3) . . . . no
O7 S2 O5 Y1 118.1(3) . . . . no
O8 S2 O5 Y1 -123.9(3) . . . . no
O5 S2 O6 Y2 8.8(4) . . . . no
O7 S2 O6 Y2 -112.4(3) . . . . no
O8 S2 O6 Y2 129.3(3) . . . . no
O5 S2 O7 Y1 -31.8(3) . . . 3_656 no
O6 S2 O7 Y1 89.5(3) . . . 3_656 no
O8 S2 O7 Y1 -151.1(2) . . . 3_656 no
O5 S2 O8 Y1 42.2(3) . . . 3_666 no
O6 S2 O8 Y1 -78.5(3) . . . 3_666 no
O7 S2 O8 Y1 161.5(3) . . . 3_666 no
